data_2240710
loop_
_publ_author_name
'El-Khatatneh, Nasseem'
Chandra
'Shamala, D.'
'Shivashankar, K.'
'Panzi, Mukhokosi Emma'
'Mahendra, M.'

_publ_section_title
;
 Crystal structure of
 4-azidomethyl-6-<i>tert</i>-butyl-2<i>H</i>-chromen-2-one
;
_journal_coeditor_code HB7363
_journal_issue 4
_journal_name_full 'Acta Crystallographica Section E'
_journal_page_first o218
_journal_page_last o219
_journal_paper_doi 10.1107/S205698901500290X
_journal_volume 71
_journal_year 2015
_chemical_formula_iupac 'C14 H15 N3 O2'
_chemical_formula_moiety 'C14 H15 N3 O2'
_chemical_formula_sum 'C14 H15 N3 O2'
_chemical_formula_weight 257.29
_chemical_name_systematic
;
4-Azidomethyl-6-<i>tert</i>-butyl-2<i>H</i>-chromen-2-one
;
_space_group_IT_number 14
_symmetry_cell_setting monoclinic
_symmetry_space_group_name_Hall '-P 2ybc'
_symmetry_space_group_name_H-M 'P 1 21/c 1'
_atom_sites_solution_hydrogens geom
_atom_sites_solution_primary direct
_atom_sites_solution_secondary difmap
_cell_angle_alpha 90
_cell_angle_beta 100.674(4)
_cell_angle_gamma 90
_cell_formula_units_Z 4
_cell_length_a 10.6816(7)
_cell_length_b 11.1416(8)
_cell_length_c 11.5409(8)
_cell_measurement_reflns_used 2165
_cell_measurement_temperature 293
_cell_measurement_theta_max 64.51
_cell_measurement_theta_min 5.57
_cell_volume 1349.72(16)
_computing_cell_refinement
;
SAINT (Bruker, 2009)
;
_computing_data_collection
;
APEX2 (Bruker, 2009)
;
_computing_data_reduction
;
SAINT (Bruker, 2009)
;
_computing_molecular_graphics
;
PLATON (Spek, 2009)
;
_computing_publication_material
;
SHELXL97 (Sheldrick, 2008)
;
_computing_structure_refinement
;
SHELXL97 (Sheldrick, 2008)
;
_computing_structure_solution
;
SHELXS97 (Sheldrick, 2008)
;
_diffrn_ambient_temperature 293
_diffrn_detector_area_resol_mean 10.7
_diffrn_measured_fraction_theta_full 0.955
_diffrn_measured_fraction_theta_max 0.955
_diffrn_measurement_device_type 'Bruker X8 Proteum'
_diffrn_measurement_method '\f and \w scans'
_diffrn_radiation_monochromator 'Helios multilayer optics'
_diffrn_radiation_source 'Bruker MicroStar microfocus rotating anode'
_diffrn_radiation_type CuK\a
_diffrn_radiation_wavelength 1.54178
_diffrn_reflns_av_R_equivalents 0.0373
_diffrn_reflns_av_sigmaI/netI 0.0498
_diffrn_reflns_limit_h_max 12
_diffrn_reflns_limit_h_min -12
_diffrn_reflns_limit_k_max 12
_diffrn_reflns_limit_k_min -12
_diffrn_reflns_limit_l_max 13
_diffrn_reflns_limit_l_min -13
_diffrn_reflns_number 5911
_diffrn_reflns_reduction_process
;
;
_diffrn_reflns_theta_full 64.51
_diffrn_reflns_theta_max 64.51
_diffrn_reflns_theta_min 5.57
_exptl_absorpt_coefficient_mu 0.710
_exptl_absorpt_correction_type none
_exptl_crystal_colour 'pale yellow'
_exptl_crystal_density_diffrn 1.266
_exptl_crystal_density_method 'Not Measured'
_exptl_crystal_description block
_exptl_crystal_F_000 544
_exptl_crystal_size_max 0.30
_exptl_crystal_size_mid 0.25
_exptl_crystal_size_min 0.20
_refine_diff_density_max 0.134
_refine_diff_density_min -0.172
_refine_ls_extinction_method none
_refine_ls_goodness_of_fit_ref 1.037
_refine_ls_hydrogen_treatment constr
_refine_ls_matrix_type full
_refine_ls_number_parameters 175
_refine_ls_number_reflns 2165
_refine_ls_number_restraints 0
_refine_ls_restrained_S_all 1.037
_refine_ls_R_factor_all 0.0490
_refine_ls_R_factor_gt 0.0454
_refine_ls_shift/su_max 0.000
_refine_ls_shift/su_mean 0.000
_refine_ls_structure_factor_coef Fsqd
_refine_ls_weighting_details 'calc w=1/[\s^2^(Fo^2^)+(0.0667P)^2^+0.2532P] where P=(Fo^2^+2Fc^2^)/3'
_refine_ls_weighting_scheme calc
_refine_ls_wR_factor_gt 0.1279
_refine_ls_wR_factor_ref 0.1321
_reflns_number_gt 1949
_reflns_number_total 2165
_reflns_threshold_expression I>2\s(I)
_cod_data_source_file hb7363sup1.cif
_cod_data_source_block I
_cod_original_sg_symbol_H-M 'P 21/c'
_cod_database_code 2240710
_cod_database_fobs_code 2240710

loop_
_symmetry_equiv_pos_site_id
_symmetry_equiv_pos_as_xyz
1 x,y,z
2 -x,1/2+y,1/2-z
3 -x,-y,-z
4 x,1/2-y,1/2+z

loop_
_atom_site_aniso_label
_atom_site_aniso_U_11
_atom_site_aniso_U_22
_atom_site_aniso_U_33
_atom_site_aniso_U_12
_atom_site_aniso_U_13
_atom_site_aniso_U_23
O1 0.0776(8) 0.0686(8) 0.0471(7) 0.0085(6) 0.0204(6) 0.0127(5)
O2 0.1016(11) 0.1144(12) 0.0476(8) 0.0252(9) 0.0082(7) 0.0190(7)
N1 0.0611(9) 0.0489(9) 0.1292(15) -0.0037(7) -0.0249(9) -0.0015(8)
N2 0.0521(8) 0.0577(9) 0.0598(9) -0.0068(6) -0.0019(6) -0.0048(6)
N3 0.0802(11) 0.0653(11) 0.0841(12) -0.0237(8) 0.0010(9) -0.0092(8)
C1 0.0489(8) 0.0428(8) 0.0493(8) -0.0053(6) 0.0141(6) -0.0055(6)
C2 0.0509(8) 0.0375(7) 0.0453(8) -0.0036(6) 0.0128(6) -0.0017(6)
C3 0.0502(8) 0.0387(7) 0.0419(8) 0.0032(6) 0.0143(6) -0.0056(6)
C4 0.0539(8) 0.0422(8) 0.0467(8) 0.0079(6) 0.0080(6) -0.0100(6)
C5 0.0616(10) 0.0630(10) 0.0482(9) 0.0110(8) 0.0030(7) -0.0106(7)
C6 0.0770(12) 0.0753(11) 0.0424(9) 0.0209(9) 0.0166(8) 0.0016(8)
C7 0.0617(9) 0.0488(8) 0.0422(8) 0.0082(7) 0.0223(7) 0.0029(6)
C8 0.0679(10) 0.0516(9) 0.0653(11) -0.0080(8) 0.0307(8) 0.0070(7)
C9 0.0556(9) 0.0527(9) 0.0644(10) -0.0122(7) 0.0189(8) -0.0018(7)
C10 0.0535(9) 0.0556(9) 0.0541(9) -0.0116(7) 0.0027(7) -0.0021(7)
C11 0.1146(18) 0.0844(14) 0.0685(13) -0.0236(13) -0.0093(12) -0.0150(11)
C12 0.0754(13) 0.1139(19) 0.0993(17) 0.0241(12) 0.0111(12) 0.0184(14)
C13 0.0873(13) 0.0933(15) 0.0614(11) -0.0298(11) -0.0126(10) 0.0242(10)
C14 0.0529(9) 0.0432(8) 0.0715(10) -0.0048(7) -0.0059(7) -0.0042(7)

loop_
_atom_site_type_symbol
_atom_site_label
_atom_site_fract_x
_atom_site_fract_y
_atom_site_fract_z
_atom_site_U_iso_or_equiv
_atom_site_thermal_displace_type
_atom_site_calc_flag
_atom_site_refinement_flags
_atom_site_occupancy
O O1 0.59056(12) 0.02266(11) 0.31873(10) 0.0633(4) Uani . . 1.000
O O2 0.43714(15) 0.00517(14) 0.16423(12) 0.0886(6) Uani . . 1.000
N N1 0.32064(15) -0.31631(13) 0.42079(19) 0.0852(7) Uani . . 1.000
N N2 0.29968(12) -0.42384(13) 0.41655(12) 0.0581(5) Uani . . 1.000
N N3 0.26741(17) -0.51960(15) 0.40562(16) 0.0784(7) Uani . . 1.000
C C1 0.79791(14) -0.09815(13) 0.63907(13) 0.0464(5) Uani . . 1.000
C C2 0.68585(13) -0.15469(12) 0.58820(12) 0.0441(4) Uani . . 1.000
C C3 0.61248(13) -0.11775(12) 0.48071(12) 0.0429(4) Uani . . 1.000
C C4 0.49582(14) -0.17576(13) 0.42299(13) 0.0478(5) Uani . . 1.000
C C5 0.43662(16) -0.13424(15) 0.31759(14) 0.0585(6) Uani . . 1.000
C C6 0.48347(19) -0.03397(17) 0.26019(15) 0.0642(6) Uani . . 1.000
C C7 0.65570(15) -0.01975(13) 0.42495(13) 0.0493(5) Uani . . 1.000
C C8 0.76681(17) 0.03930(15) 0.47367(16) 0.0593(6) Uani . . 1.000
C C9 0.83629(16) -0.00013(14) 0.57861(16) 0.0566(5) Uani . . 1.000
C C10 0.88114(15) -0.14115(14) 0.75389(14) 0.0553(5) Uani . . 1.000
C C11 0.9105(3) -0.0370(2) 0.8404(2) 0.0925(9) Uani . . 1.000
C C12 1.0051(2) -0.1916(3) 0.7259(2) 0.0969(10) Uani . . 1.000
C C13 0.8160(2) -0.2375(2) 0.81437(18) 0.0840(8) Uani . . 1.000
C C14 0.44697(15) -0.27965(14) 0.48332(16) 0.0581(5) Uani . . 1.000
H H2 0.65810 -0.21990 0.62690 0.0530 Uiso calc R 1.000
H H5 0.36230 -0.17200 0.28040 0.0700 Uiso calc R 1.000
H H8 0.79420 0.10520 0.43560 0.0710 Uiso calc R 1.000
H H9 0.91130 0.03960 0.61060 0.0680 Uiso calc R 1.000
H H11A 0.83230 -0.00230 0.85410 0.1390 Uiso calc R 1.000
H H11B 0.95900 0.02280 0.80810 0.1390 Uiso calc R 1.000
H H11C 0.95890 -0.06580 0.91360 0.1390 Uiso calc R 1.000
H H12A 1.05700 -0.22160 0.79690 0.1450 Uiso calc R 1.000
H H12B 1.05020 -0.12930 0.69340 0.1450 Uiso calc R 1.000
H H12C 0.98610 -0.25570 0.66980 0.1450 Uiso calc R 1.000
H H13A 0.73560 -0.20790 0.82820 0.1260 Uiso calc R 1.000
H H13B 0.86890 -0.25830 0.88820 0.1260 Uiso calc R 1.000
H H13C 0.80210 -0.30740 0.76490 0.1260 Uiso calc R 1.000
H H14A 0.50560 -0.34650 0.48640 0.0700 Uiso calc R 1.000
H H14B 0.44200 -0.25750 0.56360 0.0700 Uiso calc R 1.000

loop_
_atom_type_symbol
_atom_type_description
_atom_type_scat_dispersion_real
_atom_type_scat_dispersion_imag
_atom_type_scat_source
O O 0.0492 0.0322 'International Tables Vol C Tables 4.2.6.8 and 6.1.1.4'
N N 0.0311 0.0180 'International Tables Vol C Tables 4.2.6.8 and 6.1.1.4'
H H 0.0000 0.0000 'International Tables Vol C Tables 4.2.6.8 and 6.1.1.4'
C C 0.0181 0.0091 'International Tables Vol C Tables 4.2.6.8 and 6.1.1.4'

loop_
_geom_angle_atom_site_label_1
_geom_angle_atom_site_label_2
_geom_angle_atom_site_label_3
_geom_angle
_geom_angle_publ_flag
C6 O1 C7 121.29(13) n
N2 N1 C14 116.07(15) n
N1 N2 N3 172.26(18) n
C2 C1 C9 117.04(14) no
C2 C1 C10 122.92(13) no
C9 C1 C10 120.01(14) no
C1 C2 C3 122.70(13) no
C2 C3 C4 124.58(13) no
C2 C3 C7 117.50(13) no
C4 C3 C7 117.91(13) no
C3 C4 C5 118.81(14) no
C3 C4 C14 118.39(13) no
C5 C4 C14 122.81(15) no
C4 C5 C6 122.65(16) no
O1 C6 O2 116.67(17) n
O1 C6 C5 117.49(15) n
O2 C6 C5 125.85(18) n
O1 C7 C3 121.73(14) n
O1 C7 C8 116.95(14) n
C3 C7 C8 121.31(14) no
C7 C8 C9 119.38(15) no
C1 C9 C8 122.06(16) no
C1 C10 C11 110.18(14) no
C1 C10 C12 108.64(14) no
C1 C10 C13 112.18(14) no
C11 C10 C12 109.72(19) no
C11 C10 C13 107.06(16) no
C12 C10 C13 109.04(17) no
N1 C14 C4 110.84(14) n
C1 C2 H2 119.00 no
C3 C2 H2 119.00 no
C4 C5 H5 119.00 no
C6 C5 H5 119.00 no
C7 C8 H8 120.00 no
C9 C8 H8 120.00 no
C1 C9 H9 119.00 no
C8 C9 H9 119.00 no
C10 C11 H11A 110.00 no
C10 C11 H11B 110.00 no
C10 C11 H11C 109.00 no
H11A C11 H11B 109.00 no
H11A C11 H11C 109.00 no
H11B C11 H11C 109.00 no
C10 C12 H12A 109.00 no
C10 C12 H12B 110.00 no
C10 C12 H12C 109.00 no
H12A C12 H12B 109.00 no
H12A C12 H12C 109.00 no
H12B C12 H12C 109.00 no
C10 C13 H13A 109.00 no
C10 C13 H13B 110.00 no
C10 C13 H13C 109.00 no
H13A C13 H13B 109.00 no
H13A C13 H13C 109.00 no
H13B C13 H13C 109.00 no
N1 C14 H14A 109.00 no
N1 C14 H14B 109.00 no
C4 C14 H14A 109.00 no
C4 C14 H14B 109.00 no
H14A C14 H14B 108.00 no

loop_
_geom_bond_atom_site_label_1
_geom_bond_atom_site_label_2
_geom_bond_distance
_geom_bond_publ_flag
O1 C6 1.370(2) n
O1 C7 1.3763(19) n
O2 C6 1.208(2) n
N1 N2 1.218(2) n
N1 C14 1.466(2) n
N2 N3 1.121(2) n
C1 C2 1.384(2) no
C1 C9 1.398(2) no
C1 C10 1.530(2) no
C2 C3 1.4008(19) no
C3 C4 1.452(2) no
C3 C7 1.389(2) no
C4 C5 1.345(2) no
C4 C14 1.494(2) no
C5 C6 1.435(3) no
C7 C8 1.382(2) no
C8 C9 1.370(3) no
C10 C11 1.525(3) no
C10 C12 1.527(3) no
C10 C13 1.518(3) no
C2 H2 0.9300 no
C5 H5 0.9300 no
C8 H8 0.9300 no
C9 H9 0.9300 no
C11 H11A 0.9600 no
C11 H11B 0.9600 no
C11 H11C 0.9600 no
C12 H12A 0.9600 no
C12 H12B 0.9600 no
C12 H12C 0.9600 no
C13 H13A 0.9600 no
C13 H13B 0.9600 no
C13 H13C 0.9600 no
C14 H14A 0.9700 no
C14 H14B 0.9700 no

loop_
_geom_hbond_atom_site_label_D
_geom_hbond_atom_site_label_H
_geom_hbond_atom_site_label_A
_geom_hbond_site_symmetry_A
_geom_hbond_distance_DH
_geom_hbond_distance_HA
_geom_hbond_distance_DA
_geom_hbond_angle_DHA
_geom_hbond_publ_flag
C14 H14A O2 2_645 0.97 2.55 3.311(2) 135 yes

loop_
_geom_torsion_atom_site_label_1
_geom_torsion_atom_site_label_2
_geom_torsion_atom_site_label_3
_geom_torsion_atom_site_label_4
_geom_torsion
_geom_torsion_publ_flag
C7 O1 C6 O2 -175.54(16) no
C7 O1 C6 C5 4.2(2) no
C6 O1 C7 C3 -3.5(2) no
C6 O1 C7 C8 176.23(16) no
N2 N1 C14 C4 142.33(17) no
C10 C1 C2 C3 -177.49(14) no
C2 C1 C9 C8 0.1(2) no
C10 C1 C9 C8 177.99(15) no
C2 C1 C10 C11 -128.80(18) no
C2 C1 C10 C12 110.99(19) no
C2 C1 C10 C13 -9.6(2) no
C9 C1 C2 C3 0.3(2) no
C9 C1 C10 C12 -66.8(2) no
C9 C1 C10 C13 172.62(15) no
C9 C1 C10 C11 53.5(2) no
C1 C2 C3 C4 178.72(14) no
C1 C2 C3 C7 -0.3(2) no
C2 C3 C4 C5 -177.54(15) no
C2 C3 C4 C14 2.2(2) no
C7 C3 C4 C14 -178.75(14) no
C2 C3 C7 O1 179.59(13) no
C2 C3 C7 C8 -0.1(2) no
C4 C3 C7 O1 0.5(2) no
C4 C3 C7 C8 -179.21(15) no
C7 C3 C4 C5 1.5(2) no
C3 C4 C5 C6 -0.6(2) no
C14 C4 C5 C6 179.65(16) no
C5 C4 C14 N1 -7.9(2) no
C3 C4 C14 N1 172.35(14) no
C4 C5 C6 O1 -2.2(3) no
C4 C5 C6 O2 177.53(19) no
C3 C7 C8 C9 0.5(2) no
O1 C7 C8 C9 -179.18(15) no
C7 C8 C9 C1 -0.5(3) no
